data_7133581
loop_
_publ_author_name
'Thalakottukara, Dolly David'
'Gandhi, Thirumanavelan'

_publ_section_title
;
 Engaging vinylene carbonate in ruthenium-catalyzed regioselective C-4
 methylenation and C-8 formylmethylation of isoquinolinones.
;
_journal_issue 75
_journal_name_full 'Chemical communications (Cambridge, England)'
_journal_page_first 10358
_journal_page_last 10361
_journal_paper_doi 10.1039/d4cc03466j
_journal_volume 60
_journal_year 2024
_chemical_formula_moiety 'C27 H30 N2 O2'
_chemical_formula_sum 'C27 H30 N2 O2'
_chemical_formula_weight 414.53
_space_group_crystal_system monoclinic
_space_group_IT_number 14
_space_group_name_Hall '-P 2yn'
_space_group_name_H-M_alt 'P 1 21/n 1'
_atom_sites_solution_hydrogens geom
_atom_sites_solution_primary dual
_audit_block_doi 10.5517/ccdc.csd.cc2jxycs
_audit_creation_date 2023-12-28
_audit_creation_method
;
Olex2 1.5-alpha
(compiled 2023.11.24 svn.r209d9fb2 for OlexSys, GUI svn.r6869)
;
_audit_update_record
;
2024-04-27 deposited with the CCDC.	2024-08-21 downloaded from the CCDC.
;
_cell_angle_alpha 90
_cell_angle_beta 90.5810(10)
_cell_angle_gamma 90
_cell_formula_units_Z 4
_cell_length_a 10.0243(4)
_cell_length_b 12.5308(5)
_cell_length_c 18.4588(8)
_cell_measurement_reflns_used 7548
_cell_measurement_temperature 298
_cell_measurement_theta_max 26.26
_cell_measurement_theta_min 2.21
_cell_volume 2318.54(16)
_computing_cell_refinement 'SAINT V8.40B (?, 2016)'
_computing_data_reduction 'SAINT V8.40B (?, 2016)'
_computing_molecular_graphics 'Olex2 1.5-alpha (Dolomanov et al., 2009)'
_computing_publication_material 'Olex2 1.5-alpha (Dolomanov et al., 2009)'
_computing_structure_refinement 'XL  (Sheldrick, 2008)'
_computing_structure_solution 'SHELXT 2018/2 (Sheldrick, 2018)'
_diffrn_ambient_temperature 298
_diffrn_measured_fraction_theta_full 0.999
_diffrn_measured_fraction_theta_max 0.999
_diffrn_measurement_device_type 'Bruker APEX-IV Photon II'
_diffrn_measurement_method '\f and \w scans'
_diffrn_radiation_type MoK\a
_diffrn_radiation_wavelength 0.71073
_diffrn_reflns_av_R_equivalents 0.0579
_diffrn_reflns_av_unetI/netI 0.0393
_diffrn_reflns_Laue_measured_fraction_full 0.999
_diffrn_reflns_Laue_measured_fraction_max 0.999
_diffrn_reflns_limit_h_max 11
_diffrn_reflns_limit_h_min -12
_diffrn_reflns_limit_k_max 16
_diffrn_reflns_limit_k_min -16
_diffrn_reflns_limit_l_max 23
_diffrn_reflns_limit_l_min -20
_diffrn_reflns_number 32117
_diffrn_reflns_point_group_measured_fraction_full 0.999
_diffrn_reflns_point_group_measured_fraction_max 0.999
_diffrn_reflns_theta_full 25.242
_diffrn_reflns_theta_max 27.112
_diffrn_reflns_theta_min 1.964
_diffrn_source_current 1.4
_diffrn_source_power 0.07
_diffrn_source_voltage 50.0
_diffrn_standards_number 0
_exptl_absorpt_coefficient_mu 0.075
_exptl_absorpt_correction_T_max 0.7455
_exptl_absorpt_correction_T_min 0.5496
_exptl_absorpt_correction_type multi-scan
_exptl_absorpt_process_details
;
SADABS-2016/2 (Bruker,2016/2) was used for absorption correction.
wR2(int) was 0.0946 before and 0.0567 after correction.
The Ratio of minimum to maximum transmission is 0.7372.
The \l/2 correction factor is Not present.
;
_exptl_crystal_colour 'clear light colourless'
_exptl_crystal_colour_lustre clear
_exptl_crystal_colour_modifier light
_exptl_crystal_colour_primary colourless
_exptl_crystal_density_diffrn 1.188
_exptl_crystal_description block
_exptl_crystal_F_000 888
_exptl_crystal_size_max 0.086
_exptl_crystal_size_mid 0.025
_exptl_crystal_size_min 0.012
_refine_diff_density_max 0.349
_refine_diff_density_min -0.312
_refine_diff_density_rms 0.037
_refine_ls_extinction_coef 0.016(2)
_refine_ls_extinction_expression Fc^*^=kFc[1+0.001xFc^2^\l^3^/sin(2\q)]^-1/4^
_refine_ls_extinction_method 'SHELXL-2019/1 (Sheldrick 2019)'
_refine_ls_goodness_of_fit_ref 1.032
_refine_ls_hydrogen_treatment constr
_refine_ls_matrix_type full
_refine_ls_number_parameters 283
_refine_ls_number_reflns 5118
_refine_ls_number_restraints 0
_refine_ls_restrained_S_all 1.032
_refine_ls_R_factor_all 0.0947
_refine_ls_R_factor_gt 0.0590
_refine_ls_shift/su_max 0.000
_refine_ls_shift/su_mean 0.000
_refine_ls_structure_factor_coef Fsqd
_refine_ls_weighting_details 'w=1/[\s^2^(Fo^2^)+(0.0792P)^2^+0.7005P] where P=(Fo^2^+2Fc^2^)/3'
_refine_ls_weighting_scheme calc
_refine_ls_wR_factor_gt 0.1564
_refine_ls_wR_factor_ref 0.1808
_reflns_Friedel_coverage 0.000
_reflns_number_gt 3295
_reflns_number_total 5118
_reflns_threshold_expression 'I > 2\s(I)'
_cod_data_source_file d4cc03466j2.cif
_cod_data_source_block mo_vs_ext_n_butyldimer_0m
_cod_depositor_comments 'Adding full bibliography for 7133581--7133582.cif.'
_cod_database_code 7133581
_shelx_shelxl_version_number 2019/1
_shelx_space_group_comment
;
The symmetry employed for this shelxl refinement is uniquely defined
by the following loop, which should always be used as a source of
symmetry information in preference to the above space-group names.
They are only intended as comments.
;
_shelx_estimated_absorpt_t_max 0.999
_shelx_estimated_absorpt_t_min 0.994
_olex2_refinement_description
;
1. Fixed Uiso
 At 1.2 times of:
  All C(H) groups, All C(H,H) groups
 At 1.5 times of:
  All C(H,H,H) groups
2.a Secondary CH2 refined with riding coordinates:
 C2(H2A,H2B), C3(H3A,H3B), C4(H4A,H4B), C7(H7A,H7B), C10(H10A,H10B), C11(H11A,
 H11B), C12(H12A,H12B)
2.b Aromatic/amide H refined with riding coordinates:
 C5(H5), C9(H9), C17(H17), C18(H18), C19(H19), C20(H20), C23(H23), C24(H24),
 C25(H25), C26(H26)
2.c Idealised Me refined as rotating group:
 C1(H1A,H1B,H1C), C13(H13A,H13B,H13C)
;
_olex2_exptl_crystal_mounting_method 'Nylon loop used'
_olex2_submission_special_instructions 'No special instructions were received'

loop_
_space_group_symop_operation_xyz
'x, y, z'
'-x+1/2, y+1/2, -z+1/2'
'-x, -y, -z'
'x-1/2, -y-1/2, z-1/2'

loop_
_atom_site_label
_atom_site_type_symbol
_atom_site_fract_x
_atom_site_fract_y
_atom_site_fract_z
_atom_site_U_iso_or_equiv
_atom_site_adp_type
_atom_site_occupancy
_atom_site_site_symmetry_order
_atom_site_calc_flag
_atom_site_refinement_flags_posn
_atom_site_refinement_flags_adp
_atom_site_refinement_flags_occupancy
_atom_site_disorder_assembly
_atom_site_disorder_group
O1 O 0.63537(15) 0.36949(13) 0.56363(9) 0.0726(5) Uani 1 1 d . . . . .
O2 O 0.0195(2) 0.56794(16) 0.18409(11) 0.1053(7) Uani 1 1 d . . . . .
N1 N 0.13914(17) 0.52990(14) 0.28554(9) 0.0574(5) Uani 1 1 d . . . . .
N2 N 0.52744(16) 0.28881(13) 0.46973(9) 0.0524(4) Uani 1 1 d . . . . .
C1 C 0.0416(5) 0.9065(4) 0.3179(4) 0.192(3) Uani 1 1 d . . . . .
H1A H -0.019558 0.899304 0.277877 0.288 Uiso 1 1 calc R U . . .
H1B H 0.082098 0.975897 0.316672 0.288 Uiso 1 1 calc R U . . .
H1C H -0.005618 0.898011 0.362539 0.288 Uiso 1 1 calc R U . . .
C2 C 0.1389(4) 0.8296(3) 0.3132(3) 0.1396(15) Uani 1 1 d . . . . .
H2A H 0.205516 0.844063 0.350400 0.167 Uiso 1 1 calc R U . . .
H2B H 0.182218 0.837623 0.266750 0.167 Uiso 1 1 calc R U . . .
C3 C 0.0976(4) 0.7171(2) 0.3204(2) 0.1108(11) Uani 1 1 d . . . . .
H3A H 0.010578 0.708226 0.297712 0.133 Uiso 1 1 calc R U . . .
H3B H 0.088820 0.700290 0.371393 0.133 Uiso 1 1 calc R U . . .
C4 C 0.1932(3) 0.63895(19) 0.28687(14) 0.0719(7) Uani 1 1 d . . . . .
H4A H 0.212430 0.661284 0.237749 0.086 Uiso 1 1 calc R U . . .
H4B H 0.276368 0.639421 0.314228 0.086 Uiso 1 1 calc R U . . .
C5 C 0.17782(19) 0.45864(16) 0.33892(10) 0.0496(5) Uani 1 1 d . . . . .
H5 H 0.243447 0.479713 0.371897 0.059 Uiso 1 1 calc R U . . .
C6 C 0.12547(18) 0.36057(15) 0.34559(10) 0.0472(5) Uani 1 1 d . . . . .
C7 C 0.1721(2) 0.28186(16) 0.40263(11) 0.0532(5) Uani 1 1 d . . . . .
H7A H 0.099032 0.269675 0.435651 0.064 Uiso 1 1 calc R U . . .
H7B H 0.190529 0.214555 0.378772 0.064 Uiso 1 1 calc R U . . .
C8 C 0.29361(19) 0.31221(15) 0.44698(10) 0.0479(5) Uani 1 1 d . . . . .
C9 C 0.4118(2) 0.26890(15) 0.43086(11) 0.0513(5) Uani 1 1 d . . . . .
H9 H 0.416158 0.222980 0.391372 0.062 Uiso 1 1 calc R U . . .
C10 C 0.6492(2) 0.23193(18) 0.44892(13) 0.0610(6) Uani 1 1 d . . . . .
H10A H 0.726484 0.273530 0.463658 0.073 Uiso 1 1 calc R U . . .
H10B H 0.650964 0.224623 0.396626 0.073 Uiso 1 1 calc R U . . .
C11 C 0.6576(2) 0.12271(18) 0.48314(14) 0.0659(6) Uani 1 1 d . . . . .
H11A H 0.651803 0.129897 0.535333 0.079 Uiso 1 1 calc R U . . .
H11B H 0.582251 0.080200 0.466741 0.079 Uiso 1 1 calc R U . . .
C12 C 0.7851(3) 0.0656(2) 0.46468(17) 0.0822(8) Uani 1 1 d . . . . .
H12A H 0.790822 0.058657 0.412468 0.099 Uiso 1 1 calc R U . . .
H12B H 0.860290 0.108213 0.481087 0.099 Uiso 1 1 calc R U . . .
C13 C 0.7945(3) -0.0436(2) 0.4984(2) 0.1103(11) Uani 1 1 d . . . . .
H13A H 0.794347 -0.036994 0.550243 0.165 Uiso 1 1 calc R U . . .
H13B H 0.875667 -0.077463 0.483549 0.165 Uiso 1 1 calc R U . . .
H13C H 0.719628 -0.085891 0.483014 0.165 Uiso 1 1 calc R U . . .
C14 C 0.0476(2) 0.5043(2) 0.23232(12) 0.0672(6) Uani 1 1 d . . . . .
C15 C -0.0140(2) 0.39888(18) 0.23858(11) 0.0588(5) Uani 1 1 d . . . . .
C16 C 0.02236(19) 0.32894(16) 0.29494(10) 0.0501(5) Uani 1 1 d . . . . .
C17 C -0.0467(2) 0.23148(18) 0.29967(13) 0.0628(6) Uani 1 1 d . . . . .
H17 H -0.025326 0.183959 0.336704 0.075 Uiso 1 1 calc R U . . .
C18 C -0.1450(3) 0.2054(2) 0.25071(14) 0.0768(7) Uani 1 1 d . . . . .
H18 H -0.190642 0.141148 0.255403 0.092 Uiso 1 1 calc R U . . .
C19 C -0.1769(3) 0.2738(2) 0.19428(15) 0.0834(8) Uani 1 1 d . . . . .
H19 H -0.242127 0.254769 0.160505 0.100 Uiso 1 1 calc R U . . .
C20 C -0.1128(3) 0.3691(2) 0.18828(13) 0.0760(7) Uani 1 1 d . . . . .
H20 H -0.134755 0.414892 0.150367 0.091 Uiso 1 1 calc R U . . .
C21 C 0.5310(2) 0.35465(16) 0.52919(11) 0.0537(5) Uani 1 1 d . . . . .
C22 C 0.4039(2) 0.40455(15) 0.54805(10) 0.0487(5) Uani 1 1 d . . . . .
C23 C 0.4007(2) 0.47294(17) 0.60779(11) 0.0596(6) Uani 1 1 d . . . . .
H23 H 0.478758 0.487514 0.633563 0.072 Uiso 1 1 calc R U . . .
C24 C 0.2830(3) 0.51861(19) 0.62857(12) 0.0691(6) Uani 1 1 d . . . . .
H24 H 0.281033 0.564390 0.668199 0.083 Uiso 1 1 calc R U . . .
C25 C 0.1668(3) 0.4962(2) 0.59019(12) 0.0701(6) Uani 1 1 d . . . . .
H25 H 0.086853 0.526669 0.604755 0.084 Uiso 1 1 calc R U . . .
C26 C 0.1676(2) 0.43004(18) 0.53128(12) 0.0598(6) Uani 1 1 d . . . . .
H26 H 0.088507 0.416317 0.506212 0.072 Uiso 1 1 calc R U . . .
C27 C 0.28693(19) 0.38264(15) 0.50831(10) 0.0481(5) Uani 1 1 d . . . . .

loop_
_atom_site_aniso_label
_atom_site_aniso_U_11
_atom_site_aniso_U_22
_atom_site_aniso_U_33
_atom_site_aniso_U_23
_atom_site_aniso_U_13
_atom_site_aniso_U_12
O1 0.0614(9) 0.0795(11) 0.0764(11) -0.0026(9) -0.0199(8) 0.0001(8)
O2 0.1428(18) 0.0898(14) 0.0823(13) 0.0360(11) -0.0525(12) -0.0174(12)
N1 0.0643(11) 0.0550(10) 0.0526(10) 0.0100(8) -0.0093(8) -0.0014(8)
N2 0.0529(10) 0.0488(10) 0.0555(10) 0.0034(8) -0.0037(7) 0.0075(7)
C1 0.146(4) 0.101(3) 0.327(8) 0.036(4) 0.012(4) 0.033(3)
C2 0.141(3) 0.077(2) 0.201(5) 0.017(3) 0.001(3) -0.006(2)
C3 0.115(3) 0.0628(18) 0.154(3) -0.0019(19) 0.010(2) -0.0054(17)
C4 0.0838(16) 0.0643(15) 0.0674(14) 0.0198(12) -0.0143(12) -0.0111(12)
C5 0.0502(11) 0.0535(12) 0.0448(10) 0.0041(9) -0.0062(8) 0.0051(9)
C6 0.0495(10) 0.0476(11) 0.0444(10) -0.0014(8) -0.0034(8) 0.0070(8)
C7 0.0610(12) 0.0442(11) 0.0542(11) 0.0006(9) -0.0079(9) 0.0019(9)
C8 0.0575(11) 0.0392(10) 0.0469(10) 0.0058(8) -0.0063(8) 0.0047(8)
C9 0.0612(12) 0.0432(11) 0.0492(11) 0.0022(9) -0.0063(9) 0.0070(9)
C10 0.0532(12) 0.0587(13) 0.0710(14) 0.0059(11) 0.0025(10) 0.0108(10)
C11 0.0582(13) 0.0610(14) 0.0784(15) 0.0115(12) -0.0028(11) 0.0077(10)
C12 0.0678(15) 0.0679(16) 0.111(2) 0.0200(15) -0.0003(14) 0.0173(12)
C13 0.110(2) 0.075(2) 0.145(3) 0.0352(19) -0.003(2) 0.0302(17)
C14 0.0779(15) 0.0695(15) 0.0539(12) 0.0105(11) -0.0175(11) 0.0015(12)
C15 0.0626(13) 0.0647(13) 0.0489(11) -0.0056(10) -0.0097(9) 0.0080(10)
C16 0.0493(11) 0.0531(12) 0.0478(11) -0.0094(9) -0.0032(8) 0.0070(9)
C17 0.0685(14) 0.0559(13) 0.0639(13) -0.0088(11) -0.0070(11) -0.0006(11)
C18 0.0795(16) 0.0706(16) 0.0800(17) -0.0206(14) -0.0133(13) -0.0087(13)
C19 0.0801(17) 0.092(2) 0.0780(17) -0.0299(15) -0.0283(14) 0.0029(15)
C20 0.0839(17) 0.0823(18) 0.0612(14) -0.0087(13) -0.0251(12) 0.0106(14)
C21 0.0576(12) 0.0491(11) 0.0543(12) 0.0088(9) -0.0089(9) 0.0001(9)
C22 0.0595(11) 0.0426(10) 0.0441(10) 0.0061(8) -0.0027(8) 0.0006(9)
C23 0.0738(14) 0.0557(13) 0.0491(11) 0.0004(10) -0.0055(10) -0.0020(11)
C24 0.0973(18) 0.0601(14) 0.0501(12) -0.0092(10) 0.0036(12) 0.0066(13)
C25 0.0767(15) 0.0743(16) 0.0595(13) -0.0046(12) 0.0092(12) 0.0201(12)
C26 0.0609(13) 0.0621(14) 0.0563(12) 0.0024(10) 0.0002(10) 0.0104(10)
C27 0.0574(11) 0.0426(10) 0.0443(10) 0.0074(8) -0.0016(8) 0.0061(8)

loop_
_atom_type_symbol
_atom_type_description
_atom_type_scat_dispersion_real
_atom_type_scat_dispersion_imag
_atom_type_scat_source
C C 0.0033 0.0016 'International Tables Vol C Tables 4.2.6.8 and 6.1.1.4'
H H 0.0000 0.0000 'International Tables Vol C Tables 4.2.6.8 and 6.1.1.4'
N N 0.0061 0.0033 'International Tables Vol C Tables 4.2.6.8 and 6.1.1.4'
O O 0.0106 0.0060 'International Tables Vol C Tables 4.2.6.8 and 6.1.1.4'

loop_
_geom_angle_atom_site_label_1
_geom_angle_atom_site_label_2
_geom_angle_atom_site_label_3
_geom_angle
_geom_angle_site_symmetry_1
_geom_angle_site_symmetry_3
_geom_angle_publ_flag
C5 N1 C4 119.19(17) . . ?
C14 N1 C4 118.16(17) . . ?
C14 N1 C5 122.61(18) . . ?
C9 N2 C10 118.21(17) . . ?
C21 N2 C9 122.63(17) . . ?
C21 N2 C10 119.06(17) . . ?
H1A C1 H1B 109.5 . . ?
H1A C1 H1C 109.5 . . ?
H1B C1 H1C 109.5 . . ?
C2 C1 H1A 109.5 . . ?
C2 C1 H1B 109.5 . . ?
C2 C1 H1C 109.5 . . ?
C1 C2 H2A 107.9 . . ?
C1 C2 H2B 107.9 . . ?
C1 C2 C3 117.7(4) . . ?
H2A C2 H2B 107.2 . . ?
C3 C2 H2A 107.9 . . ?
C3 C2 H2B 107.9 . . ?
C2 C3 H3A 108.8 . . ?
C2 C3 H3B 108.8 . . ?
C2 C3 C4 113.8(3) . . ?
H3A C3 H3B 107.7 . . ?
C4 C3 H3A 108.8 . . ?
C4 C3 H3B 108.8 . . ?
N1 C4 C3 112.0(2) . . ?
N1 C4 H4A 109.2 . . ?
N1 C4 H4B 109.2 . . ?
C3 C4 H4A 109.2 . . ?
C3 C4 H4B 109.2 . . ?
H4A C4 H4B 107.9 . . ?
N1 C5 H5 118.3 . . ?
C6 C5 N1 123.34(18) . . ?
C6 C5 H5 118.3 . . ?
C5 C6 C7 122.82(17) . . ?
C5 C6 C16 118.06(17) . . ?
C16 C6 C7 119.10(17) . . ?
C6 C7 H7A 108.0 . . ?
C6 C7 H7B 108.0 . . ?
H7A C7 H7B 107.3 . . ?
C8 C7 C6 117.08(17) . . ?
C8 C7 H7A 108.0 . . ?
C8 C7 H7B 108.0 . . ?
C9 C8 C7 119.21(18) . . ?
C9 C8 C27 118.17(18) . . ?
C27 C8 C7 122.56(18) . . ?
N2 C9 H9 118.3 . . ?
C8 C9 N2 123.47(19) . . ?
C8 C9 H9 118.3 . . ?
N2 C10 H10A 109.2 . . ?
N2 C10 H10B 109.2 . . ?
N2 C10 C11 111.92(18) . . ?
H10A C10 H10B 107.9 . . ?
C11 C10 H10A 109.2 . . ?
C11 C10 H10B 109.2 . . ?
C10 C11 H11A 109.1 . . ?
C10 C11 H11B 109.1 . . ?
H11A C11 H11B 107.9 . . ?
C12 C11 C10 112.3(2) . . ?
C12 C11 H11A 109.1 . . ?
C12 C11 H11B 109.1 . . ?
C11 C12 H12A 109.0 . . ?
C11 C12 H12B 109.0 . . ?
H12A C12 H12B 107.8 . . ?
C13 C12 C11 112.8(2) . . ?
C13 C12 H12A 109.0 . . ?
C13 C12 H12B 109.0 . . ?
C12 C13 H13A 109.5 . . ?
C12 C13 H13B 109.5 . . ?
C12 C13 H13C 109.5 . . ?
H13A C13 H13B 109.5 . . ?
H13A C13 H13C 109.5 . . ?
H13B C13 H13C 109.5 . . ?
O2 C14 N1 120.9(2) . . ?
O2 C14 C15 123.4(2) . . ?
N1 C14 C15 115.67(18) . . ?
C16 C15 C14 120.97(18) . . ?
C20 C15 C14 119.0(2) . . ?
C20 C15 C16 120.0(2) . . ?
C15 C16 C6 119.16(19) . . ?
C15 C16 C17 117.57(18) . . ?
C17 C16 C6 123.25(19) . . ?
C16 C17 H17 119.4 . . ?
C18 C17 C16 121.2(2) . . ?
C18 C17 H17 119.4 . . ?
C17 C18 H18 119.8 . . ?
C17 C18 C19 120.5(2) . . ?
C19 C18 H18 119.8 . . ?
C18 C19 H19 120.0 . . ?
C20 C19 C18 119.9(2) . . ?
C20 C19 H19 120.0 . . ?
C15 C20 H20 119.6 . . ?
C19 C20 C15 120.7(2) . . ?
C19 C20 H20 119.6 . . ?
O1 C21 N2 121.19(19) . . ?
O1 C21 C22 123.3(2) . . ?
N2 C21 C22 115.53(17) . . ?
C23 C22 C21 118.49(18) . . ?
C23 C22 C27 120.41(19) . . ?
C27 C22 C21 121.08(18) . . ?
C22 C23 H23 119.9 . . ?
C24 C23 C22 120.3(2) . . ?
C24 C23 H23 119.9 . . ?
C23 C24 H24 120.2 . . ?
C23 C24 C25 119.6(2) . . ?
C25 C24 H24 120.2 . . ?
C24 C25 H25 119.4 . . ?
C26 C25 C24 121.2(2) . . ?
C26 C25 H25 119.4 . . ?
C25 C26 H26 119.7 . . ?
C25 C26 C27 120.5(2) . . ?
C27 C26 H26 119.7 . . ?
C22 C27 C8 119.09(17) . . ?
C22 C27 C26 117.96(19) . . ?
C26 C27 C8 122.95(18) . . ?

loop_
_geom_bond_atom_site_label_1
_geom_bond_atom_site_label_2
_geom_bond_distance
_geom_bond_site_symmetry_2
_geom_bond_publ_flag
O1 C21 1.233(2) . ?
O2 C14 1.226(3) . ?
N1 C4 1.470(3) . ?
N1 C5 1.382(2) . ?
N1 C14 1.375(3) . ?
N2 C9 1.380(2) . ?
N2 C10 1.468(3) . ?
N2 C21 1.373(3) . ?
C1 H1A 0.9600 . ?
C1 H1B 0.9600 . ?
C1 H1C 0.9600 . ?
C1 C2 1.375(5) . ?
C2 H2A 0.9700 . ?
C2 H2B 0.9700 . ?
C2 C3 1.476(4) . ?
C3 H3A 0.9700 . ?
C3 H3B 0.9700 . ?
C3 C4 1.507(4) . ?
C4 H4A 0.9700 . ?
C4 H4B 0.9700 . ?
C5 H5 0.9300 . ?
C5 C6 1.342(3) . ?
C6 C7 1.513(3) . ?
C6 C16 1.442(3) . ?
C7 H7A 0.9700 . ?
C7 H7B 0.9700 . ?
C7 C8 1.509(3) . ?
C8 C9 1.339(3) . ?
C8 C27 1.438(3) . ?
C9 H9 0.9300 . ?
C10 H10A 0.9700 . ?
C10 H10B 0.9700 . ?
C10 C11 1.509(3) . ?
C11 H11A 0.9700 . ?
C11 H11B 0.9700 . ?
C11 C12 1.507(3) . ?
C12 H12A 0.9700 . ?
C12 H12B 0.9700 . ?
C12 C13 1.505(4) . ?
C13 H13A 0.9600 . ?
C13 H13B 0.9600 . ?
C13 H13C 0.9600 . ?
C14 C15 1.464(3) . ?
C15 C16 1.406(3) . ?
C15 C20 1.401(3) . ?
C16 C17 1.407(3) . ?
C17 H17 0.9300 . ?
C17 C18 1.370(3) . ?
C18 H18 0.9300 . ?
C18 C19 1.385(4) . ?
C19 H19 0.9300 . ?
C19 C20 1.360(4) . ?
C20 H20 0.9300 . ?
C21 C22 1.464(3) . ?
C22 C23 1.397(3) . ?
C22 C27 1.404(3) . ?
C23 H23 0.9300 . ?
C23 C24 1.369(3) . ?
C24 H24 0.9300 . ?
C24 C25 1.386(3) . ?
C25 H25 0.9300 . ?
C25 C26 1.367(3) . ?
C26 H26 0.9300 . ?
C26 C27 1.405(3) . ?

loop_
_geom_torsion_atom_site_label_1
_geom_torsion_atom_site_label_2
_geom_torsion_atom_site_label_3
_geom_torsion_atom_site_label_4
_geom_torsion
_geom_torsion_site_symmetry_1
_geom_torsion_site_symmetry_2
_geom_torsion_site_symmetry_3
_geom_torsion_site_symmetry_4
_geom_torsion_publ_flag
O1 C21 C22 C23 0.4(3) . . . . ?
O1 C21 C22 C27 -178.14(19) . . . . ?
O2 C14 C15 C16 179.8(2) . . . . ?
O2 C14 C15 C20 -1.6(4) . . . . ?
N1 C5 C6 C7 177.76(18) . . . . ?
N1 C5 C6 C16 -0.9(3) . . . . ?
N1 C14 C15 C16 -1.5(3) . . . . ?
N1 C14 C15 C20 177.1(2) . . . . ?
N2 C10 C11 C12 -177.5(2) . . . . ?
N2 C21 C22 C23 -179.69(18) . . . . ?
N2 C21 C22 C27 1.8(3) . . . . ?
C1 C2 C3 C4 157.5(5) . . . . ?
C2 C3 C4 N1 -171.5(3) . . . . ?
C4 N1 C5 C6 174.3(2) . . . . ?
C4 N1 C14 O2 5.5(4) . . . . ?
C4 N1 C14 C15 -173.3(2) . . . . ?
C5 N1 C4 C3 -98.5(3) . . . . ?
C5 N1 C14 O2 -177.0(2) . . . . ?
C5 N1 C14 C15 4.2(3) . . . . ?
C5 C6 C7 C8 -7.6(3) . . . . ?
C5 C6 C16 C15 3.5(3) . . . . ?
C5 C6 C16 C17 -175.20(19) . . . . ?
C6 C7 C8 C9 -101.5(2) . . . . ?
C6 C7 C8 C27 81.3(2) . . . . ?
C6 C16 C17 C18 179.3(2) . . . . ?
C7 C6 C16 C15 -175.24(18) . . . . ?
C7 C6 C16 C17 6.1(3) . . . . ?
C7 C8 C9 N2 -177.70(17) . . . . ?
C7 C8 C27 C22 178.18(17) . . . . ?
C7 C8 C27 C26 -1.0(3) . . . . ?
C9 N2 C10 C11 -84.4(2) . . . . ?
C9 N2 C21 O1 178.72(19) . . . . ?
C9 N2 C21 C22 -1.2(3) . . . . ?
C9 C8 C27 C22 1.0(3) . . . . ?
C9 C8 C27 C26 -178.17(19) . . . . ?
C10 N2 C9 C8 176.79(18) . . . . ?
C10 N2 C21 O1 2.5(3) . . . . ?
C10 N2 C21 C22 -177.39(17) . . . . ?
C10 C11 C12 C13 -179.9(3) . . . . ?
C14 N1 C4 C3 79.1(3) . . . . ?
C14 N1 C5 C6 -3.2(3) . . . . ?
C14 C15 C16 C6 -2.3(3) . . . . ?
C14 C15 C16 C17 176.5(2) . . . . ?
C14 C15 C20 C19 -176.9(2) . . . . ?
C15 C16 C17 C18 0.6(3) . . . . ?
C16 C6 C7 C8 171.08(18) . . . . ?
C16 C15 C20 C19 1.7(4) . . . . ?
C16 C17 C18 C19 1.3(4) . . . . ?
C17 C18 C19 C20 -1.7(4) . . . . ?
C18 C19 C20 C15 0.2(4) . . . . ?
C20 C15 C16 C6 179.2(2) . . . . ?
C20 C15 C16 C17 -2.1(3) . . . . ?
C21 N2 C9 C8 0.6(3) . . . . ?
C21 N2 C10 C11 92.0(2) . . . . ?
C21 C22 C23 C24 -177.98(19) . . . . ?
C21 C22 C27 C8 -1.7(3) . . . . ?
C21 C22 C27 C26 177.48(18) . . . . ?
C22 C23 C24 C25 0.3(3) . . . . ?
C23 C22 C27 C8 179.81(18) . . . . ?
C23 C22 C27 C26 -1.0(3) . . . . ?
C23 C24 C25 C26 -0.7(4) . . . . ?
C24 C25 C26 C27 0.2(4) . . . . ?
C25 C26 C27 C8 179.8(2) . . . . ?
C25 C26 C27 C22 0.6(3) . . . . ?
C27 C8 C9 N2 -0.4(3) . . . . ?
C27 C22 C23 C24 0.6(3) . . . . ?
